data_7160895
loop_
_publ_author_name
'Kameshwaran, Chinnagounder'
'Nawaz Khan, Fazlur-Rahman'

_publ_section_title
;
 Ruthenium-Catalyzed Late-Stage C--H Alkenylation of
 N-arylpyridazino[4,5-b] quinolin-1(2H)-ones
;
_journal_name_full 'Organic &amp; Biomolecular Chemistry'
_journal_paper_doi 10.1039/D5OB01511A
_journal_year 2025
_chemical_formula_moiety 'C19 H14 Cl N O3'
_chemical_formula_sum 'C19 H14 Cl N O3'
_chemical_formula_weight 339.76
_space_group_crystal_system monoclinic
_space_group_IT_number 14
_space_group_name_Hall '-P 2ybc'
_space_group_name_H-M_alt 'P 1 21/c 1'
_atom_sites_solution_hydrogens geom
_audit_creation_method SHELXL-2019/1
_audit_update_record
;
2023-08-16 deposited with the CCDC.	2025-11-28 downloaded from the CCDC.
;
_cell_angle_alpha 90
_cell_angle_beta 93.91(5)
_cell_angle_gamma 90
_cell_formula_units_Z 4
_cell_length_a 12.782(19)
_cell_length_b 15.878(18)
_cell_length_c 8.643(11)
_cell_measurement_reflns_used 2747
_cell_measurement_temperature 300(2)
_cell_measurement_theta_max 19.94
_cell_measurement_theta_min 2.57
_cell_volume 1750(4)
_computing_cell_refinement 'Bruker APEX4/SAINT'
_computing_data_collection 'Bruker APEX4'
_computing_data_reduction 'Bruker APEX4/SAINT'
_computing_molecular_graphics 'Bruker SHELXTL'
_computing_publication_material 'Bruker SHELXTL'
_computing_structure_refinement 'SHELXL-2019/1 (Sheldrick, 2019)'
_computing_structure_solution 'SHELXL-2019/1 (Sheldrick, 2019)'
_diffrn_ambient_temperature 300(2)
_diffrn_measured_fraction_theta_full 0.998
_diffrn_measured_fraction_theta_max 0.982
_diffrn_measurement_device_type 'Bruker D8 QUEST diffractometer with PHOTON II detector'
_diffrn_measurement_method '\f and \w scans'
_diffrn_radiation_type MoK\a
_diffrn_radiation_wavelength 0.71073
_diffrn_reflns_av_R_equivalents 0.0485
_diffrn_reflns_av_unetI/netI 0.0506
_diffrn_reflns_Laue_measured_fraction_full 0.998
_diffrn_reflns_Laue_measured_fraction_max 0.982
_diffrn_reflns_limit_h_max 16
_diffrn_reflns_limit_h_min -15
_diffrn_reflns_limit_k_max 20
_diffrn_reflns_limit_k_min -15
_diffrn_reflns_limit_l_max 8
_diffrn_reflns_limit_l_min -11
_diffrn_reflns_number 15304
_diffrn_reflns_point_group_measured_fraction_full 0.998
_diffrn_reflns_point_group_measured_fraction_max 0.982
_diffrn_reflns_theta_full 25.242
_diffrn_reflns_theta_max 27.073
_diffrn_reflns_theta_min 2.048
_diffrn_source 'i-mu-s microfocus source'
_exptl_absorpt_coefficient_mu 0.234
_exptl_absorpt_correction_T_max 0.7455
_exptl_absorpt_correction_T_min 0.6048
_exptl_absorpt_correction_type multi-scan
_exptl_absorpt_process_details 'SADABS (BRUKER)'
_exptl_crystal_colour colourless
_exptl_crystal_density_diffrn 1.290
_exptl_crystal_description block
_exptl_crystal_F_000 704
_exptl_crystal_size_max 0.175
_exptl_crystal_size_mid 0.162
_exptl_crystal_size_min 0.066
_refine_diff_density_max 0.324
_refine_diff_density_min -0.300
_refine_diff_density_rms 0.044
_refine_ls_extinction_coef 0.014(3)
_refine_ls_extinction_expression Fc^*^=kFc[1+0.001xFc^2^\l^3^/sin(2\q)]^-1/4^
_refine_ls_extinction_method 'SHELXL-2019/1 (Sheldrick 2019)'
_refine_ls_goodness_of_fit_ref 1.020
_refine_ls_hydrogen_treatment constr
_refine_ls_matrix_type full
_refine_ls_number_parameters 219
_refine_ls_number_reflns 3779
_refine_ls_number_restraints 0
_refine_ls_restrained_S_all 1.020
_refine_ls_R_factor_all 0.1347
_refine_ls_R_factor_gt 0.0660
_refine_ls_shift/su_max 0.000
_refine_ls_shift/su_mean 0.000
_refine_ls_structure_factor_coef Fsqd
_refine_ls_weighting_details 'w=1/[\s^2^(Fo^2^)+(0.0792P)^2^+0.8805P] where P=(Fo^2^+2Fc^2^)/3'
_refine_ls_weighting_scheme calc
_refine_ls_wR_factor_gt 0.1623
_refine_ls_wR_factor_ref 0.2068
_reflns_Friedel_coverage 0.000
_reflns_number_gt 1913
_reflns_number_total 3779
_reflns_threshold_expression 'I > 2\s(I)'
_cod_data_source_file d5ob01511a2.cif
_cod_data_source_block CKHA_2_070823_0m_a
_cod_original_sg_symbol_H-M 'P 21/c'
_cod_database_code 7160895
_shelx_shelxl_version_number 2019/1
_shelx_space_group_comment
;
The symmetry employed for this shelxl refinement is uniquely defined
by the following loop, which should always be used as a source of
symmetry information in preference to the above space-group names.
They are only intended as comments.
;

loop_
_space_group_symop_operation_xyz
'x, y, z'
'-x, y+1/2, -z+1/2'
'-x, -y, -z'
'x, -y-1/2, z-1/2'

loop_
_atom_site_label
_atom_site_type_symbol
_atom_site_fract_x
_atom_site_fract_y
_atom_site_fract_z
_atom_site_U_iso_or_equiv
_atom_site_adp_type
_atom_site_occupancy
_atom_site_site_symmetry_order
_atom_site_calc_flag
_atom_site_refinement_flags_posn
_atom_site_refinement_flags_adp
_atom_site_refinement_flags_occupancy
_atom_site_disorder_assembly
_atom_site_disorder_group
Cl1 Cl 0.47691(10) 0.69574(8) 0.83734(15) 0.1254(6) Uani 1 1 d . . . . .
O1 O 0.2220(2) 0.25817(16) 0.2635(4) 0.1062(9) Uani 1 1 d . . . . .
O2 O 0.20044(18) 0.42880(15) 0.1059(3) 0.0814(7) Uani 1 1 d . . . . .
O3 O 0.06543(18) 0.41153(16) 0.2604(3) 0.0870(8) Uani 1 1 d . . . . .
N1 N 0.3806(2) 0.36890(17) 0.5409(3) 0.0678(7) Uani 1 1 d . . . . .
C1 C 0.3401(2) 0.51933(19) 0.5582(3) 0.0568(8) Uani 1 1 d . . . . .
C2 C 0.3650(2) 0.5969(2) 0.6326(4) 0.0709(9) Uani 1 1 d . . . . .
H2 H 0.328191 0.645422 0.603012 0.085 Uiso 1 1 calc R U . . .
C3 C 0.4431(3) 0.6001(2) 0.7477(4) 0.0802(10) Uani 1 1 d . . . . .
C4 C 0.5016(3) 0.5283(3) 0.7959(4) 0.0798(10) Uani 1 1 d . . . . .
H4 H 0.554861 0.532447 0.874286 0.096 Uiso 1 1 calc R U . . .
C5 C 0.4791(3) 0.4532(2) 0.7265(4) 0.0732(9) Uani 1 1 d . . . . .
H5 H 0.517109 0.405633 0.758704 0.088 Uiso 1 1 calc R U . . .
C6 C 0.3989(2) 0.4460(2) 0.6059(3) 0.0607(8) Uani 1 1 d . . . . .
C7 C 0.3050(2) 0.36289(19) 0.4274(4) 0.0656(8) Uani 1 1 d . . . . .
C8 C 0.2424(2) 0.43243(18) 0.3714(3) 0.0570(8) Uani 1 1 d . . . . .
C9 C 0.2589(2) 0.51113(18) 0.4362(3) 0.0549(7) Uani 1 1 d . . . . .
C10 C 0.2878(3) 0.2763(2) 0.3633(5) 0.0899(12) Uani 1 1 d . . . . .
H10 H 0.331065 0.233424 0.403774 0.108 Uiso 1 1 calc R U . . .
C11 C 0.1580(3) 0.42149(19) 0.2416(4) 0.0635(8) Uani 1 1 d . . . . .
C12 C 0.1262(3) 0.4209(3) -0.0309(5) 0.1037(13) Uani 1 1 d . . . . .
H12A H 0.114956 0.362034 -0.056744 0.124 Uiso 1 1 calc R U . . .
H12B H 0.059326 0.445838 -0.010068 0.124 Uiso 1 1 calc R U . . .
C13 C 0.1703(5) 0.4638(4) -0.1562(6) 0.159(2) Uani 1 1 d . . . . .
H13A H 0.126130 0.455817 -0.249400 0.239 Uiso 1 1 calc R U . . .
H13B H 0.238851 0.441587 -0.170531 0.239 Uiso 1 1 calc R U . . .
H13C H 0.175655 0.522840 -0.133057 0.239 Uiso 1 1 calc R U . . .
C14 C 0.1937(2) 0.58482(18) 0.3808(4) 0.0603(8) Uani 1 1 d . . . . .
C15 C 0.1001(3) 0.6040(2) 0.4448(4) 0.0770(10) Uani 1 1 d . . . . .
H15 H 0.078655 0.571294 0.526007 0.092 Uiso 1 1 calc R U . . .
C16 C 0.0371(3) 0.6711(3) 0.3909(5) 0.0936(12) Uani 1 1 d . . . . .
H16 H -0.025894 0.682524 0.434472 0.112 Uiso 1 1 calc R U . . .
C17 C 0.0696(4) 0.7194(3) 0.2737(6) 0.1024(14) Uani 1 1 d . . . . .
H17 H 0.030098 0.765854 0.239760 0.123 Uiso 1 1 calc R U . . .
C18 C 0.1610(4) 0.7002(3) 0.2042(7) 0.135(2) Uani 1 1 d . . . . .
H18 H 0.181128 0.732411 0.121410 0.162 Uiso 1 1 calc R U . . .
C19 C 0.2231(3) 0.6327(3) 0.2578(6) 0.1156(17) Uani 1 1 d . . . . .
H19 H 0.284457 0.619930 0.210620 0.139 Uiso 1 1 calc R U . . .

loop_
_atom_site_aniso_label
_atom_site_aniso_U_11
_atom_site_aniso_U_22
_atom_site_aniso_U_33
_atom_site_aniso_U_23
_atom_site_aniso_U_13
_atom_site_aniso_U_12
Cl1 0.1335(10) 0.1102(9) 0.1258(10) -0.0392(7) -0.0398(8) -0.0127(7)
O1 0.111(2) 0.0686(17) 0.134(2) -0.0147(16) -0.0271(18) -0.0007(15)
O2 0.0796(16) 0.0983(19) 0.0646(15) 0.0077(12) -0.0069(12) -0.0017(12)
O3 0.0595(14) 0.109(2) 0.0909(17) -0.0172(14) -0.0042(12) -0.0130(13)
N1 0.0628(16) 0.0616(18) 0.0774(18) 0.0150(14) -0.0063(13) 0.0038(13)
C1 0.0558(16) 0.0573(19) 0.0567(17) 0.0076(15) -0.0015(13) -0.0028(14)
C2 0.069(2) 0.070(2) 0.072(2) 0.0004(17) -0.0100(16) -0.0013(16)
C3 0.082(2) 0.085(3) 0.072(2) -0.0086(19) -0.0084(19) -0.010(2)
C4 0.066(2) 0.107(3) 0.064(2) 0.006(2) -0.0133(16) -0.010(2)
C5 0.0617(19) 0.085(3) 0.071(2) 0.0173(19) -0.0066(16) 0.0038(17)
C6 0.0585(17) 0.065(2) 0.0582(18) 0.0132(16) 0.0003(14) -0.0018(15)
C7 0.0647(19) 0.054(2) 0.077(2) 0.0094(16) -0.0016(16) 0.0001(15)
C8 0.0542(16) 0.0535(19) 0.0626(18) 0.0084(14) -0.0016(13) -0.0026(13)
C9 0.0542(16) 0.0515(18) 0.0584(17) 0.0095(14) -0.0001(13) -0.0037(13)
C10 0.087(3) 0.058(2) 0.121(3) 0.002(2) -0.014(2) 0.0033(19)
C11 0.066(2) 0.0546(19) 0.069(2) -0.0037(15) -0.0049(16) -0.0019(15)
C12 0.103(3) 0.128(4) 0.076(3) -0.003(2) -0.018(2) 0.013(3)
C13 0.141(5) 0.239(7) 0.096(3) 0.057(4) -0.005(3) -0.033(5)
C14 0.0581(17) 0.0506(18) 0.070(2) 0.0066(15) -0.0100(15) -0.0011(14)
C15 0.089(3) 0.077(2) 0.064(2) 0.0007(17) -0.0014(18) 0.0199(19)
C16 0.098(3) 0.095(3) 0.086(3) -0.008(2) -0.007(2) 0.037(2)
C17 0.101(3) 0.072(3) 0.130(4) 0.011(3) -0.026(3) 0.025(2)
C18 0.103(3) 0.121(4) 0.182(5) 0.090(4) 0.012(3) 0.018(3)
C19 0.075(3) 0.111(3) 0.163(4) 0.076(3) 0.020(3) 0.020(2)

loop_
_atom_type_symbol
_atom_type_description
_atom_type_scat_dispersion_real
_atom_type_scat_dispersion_imag
_atom_type_scat_source
C C 0.0033 0.0016 'International Tables Vol C Tables 4.2.6.8 and 6.1.1.4'
H H 0.0000 0.0000 'International Tables Vol C Tables 4.2.6.8 and 6.1.1.4'
Cl Cl 0.1484 0.1585 'International Tables Vol C Tables 4.2.6.8 and 6.1.1.4'
N N 0.0061 0.0033 'International Tables Vol C Tables 4.2.6.8 and 6.1.1.4'
O O 0.0106 0.0060 'International Tables Vol C Tables 4.2.6.8 and 6.1.1.4'

loop_
_geom_angle_atom_site_label_1
_geom_angle_atom_site_label_2
_geom_angle_atom_site_label_3
_geom_angle
_geom_angle_site_symmetry_1
_geom_angle_site_symmetry_3
_geom_angle_publ_flag
C11 O2 C12 115.0(3) . . ?
C7 N1 C6 117.6(3) . . ?
C2 C1 C6 118.6(3) . . ?
C2 C1 C9 122.9(3) . . ?
C6 C1 C9 118.5(3) . . ?
C3 C2 C1 119.7(3) . . ?
C3 C2 H2 120.1 . . ?
C1 C2 H2 120.1 . . ?
C2 C3 C4 122.2(3) . . ?
C2 C3 Cl1 120.2(3) . . ?
C4 C3 Cl1 117.5(3) . . ?
C5 C4 C3 119.2(3) . . ?
C5 C4 H4 120.4 . . ?
C3 C4 H4 120.4 . . ?
C4 C5 C6 121.1(3) . . ?
C4 C5 H5 119.4 . . ?
C6 C5 H5 119.4 . . ?
N1 C6 C5 118.2(3) . . ?
N1 C6 C1 122.8(3) . . ?
C5 C6 C1 119.1(3) . . ?
N1 C7 C8 123.7(3) . . ?
N1 C7 C10 114.8(3) . . ?
C8 C7 C10 121.4(3) . . ?
C9 C8 C7 119.7(3) . . ?
C9 C8 C11 119.1(3) . . ?
C7 C8 C11 121.1(3) . . ?
C8 C9 C1 117.6(3) . . ?
C8 C9 C14 120.8(3) . . ?
C1 C9 C14 121.6(3) . . ?
O1 C10 C7 124.5(3) . . ?
O1 C10 H10 117.7 . . ?
C7 C10 H10 117.7 . . ?
O3 C11 O2 126.0(3) . . ?
O3 C11 C8 124.6(3) . . ?
O2 C11 C8 109.3(3) . . ?
C13 C12 O2 107.7(4) . . ?
C13 C12 H12A 110.2 . . ?
O2 C12 H12A 110.2 . . ?
C13 C12 H12B 110.2 . . ?
O2 C12 H12B 110.2 . . ?
H12A C12 H12B 108.5 . . ?
C12 C13 H13A 109.5 . . ?
C12 C13 H13B 109.5 . . ?
H13A C13 H13B 109.5 . . ?
C12 C13 H13C 109.5 . . ?
H13A C13 H13C 109.5 . . ?
H13B C13 H13C 109.5 . . ?
C19 C14 C15 118.3(3) . . ?
C19 C14 C9 120.1(3) . . ?
C15 C14 C9 121.5(3) . . ?
C14 C15 C16 121.9(4) . . ?
C14 C15 H15 119.0 . . ?
C16 C15 H15 119.0 . . ?
C17 C16 C15 118.7(4) . . ?
C17 C16 H16 120.6 . . ?
C15 C16 H16 120.6 . . ?
C16 C17 C18 120.6(4) . . ?
C16 C17 H17 119.7 . . ?
C18 C17 H17 119.7 . . ?
C17 C18 C19 120.3(4) . . ?
C17 C18 H18 119.9 . . ?
C19 C18 H18 119.9 . . ?
C14 C19 C18 120.0(4) . . ?
C14 C19 H19 120.0 . . ?
C18 C19 H19 120.0 . . ?

loop_
_geom_bond_atom_site_label_1
_geom_bond_atom_site_label_2
_geom_bond_distance
_geom_bond_site_symmetry_2
_geom_bond_publ_flag
Cl1 C3 1.746(4) . ?
O1 C10 1.198(4) . ?
O2 C11 1.331(4) . ?
O2 C12 1.470(4) . ?
O3 C11 1.215(4) . ?
N1 C7 1.333(4) . ?
N1 C6 1.360(4) . ?
C1 C2 1.415(4) . ?
C1 C6 1.432(4) . ?
C1 C9 1.433(4) . ?
C2 C3 1.362(5) . ?
C2 H2 0.9300 . ?
C3 C4 1.409(5) . ?
C4 C5 1.357(5) . ?
C4 H4 0.9300 . ?
C5 C6 1.416(4) . ?
C5 H5 0.9300 . ?
C7 C8 1.429(4) . ?
C7 C10 1.493(5) . ?
C8 C9 1.380(4) . ?
C8 C11 1.513(4) . ?
C9 C14 1.497(4) . ?
C10 H10 0.9300 . ?
C12 C13 1.428(6) . ?
C12 H12A 0.9700 . ?
C12 H12B 0.9700 . ?
C13 H13A 0.9600 . ?
C13 H13B 0.9600 . ?
C13 H13C 0.9600 . ?
C14 C19 1.380(5) . ?
C14 C15 1.385(5) . ?
C15 C16 1.396(5) . ?
C15 H15 0.9300 . ?
C16 C17 1.358(6) . ?
C16 H16 0.9300 . ?
C17 C18 1.383(7) . ?
C17 H17 0.9300 . ?
C18 C19 1.394(6) . ?
C18 H18 0.9300 . ?
C19 H19 0.9300 . ?

loop_
_geom_torsion_atom_site_label_1
_geom_torsion_atom_site_label_2
_geom_torsion_atom_site_label_3
_geom_torsion_atom_site_label_4
_geom_torsion
_geom_torsion_site_symmetry_1
_geom_torsion_site_symmetry_2
_geom_torsion_site_symmetry_3
_geom_torsion_site_symmetry_4
_geom_torsion_publ_flag
C6 C1 C2 C3 -0.4(5) . . . . ?
C9 C1 C2 C3 -180.0(3) . . . . ?
C1 C2 C3 C4 0.4(5) . . . . ?
C1 C2 C3 Cl1 178.5(3) . . . . ?
C2 C3 C4 C5 -0.5(6) . . . . ?
Cl1 C3 C4 C5 -178.6(3) . . . . ?
C3 C4 C5 C6 0.6(5) . . . . ?
C7 N1 C6 C5 -179.9(3) . . . . ?
C7 N1 C6 C1 0.5(4) . . . . ?
C4 C5 C6 N1 179.7(3) . . . . ?
C4 C5 C6 C1 -0.6(5) . . . . ?
C2 C1 C6 N1 -179.9(3) . . . . ?
C9 C1 C6 N1 -0.3(4) . . . . ?
C2 C1 C6 C5 0.5(4) . . . . ?
C9 C1 C6 C5 -179.9(3) . . . . ?
C6 N1 C7 C8 -0.3(5) . . . . ?
C6 N1 C7 C10 -178.9(3) . . . . ?
N1 C7 C8 C9 -0.1(5) . . . . ?
C10 C7 C8 C9 178.3(3) . . . . ?
N1 C7 C8 C11 179.8(3) . . . . ?
C10 C7 C8 C11 -1.8(5) . . . . ?
C7 C8 C9 C1 0.3(4) . . . . ?
C11 C8 C9 C1 -179.6(3) . . . . ?
C7 C8 C9 C14 -179.4(3) . . . . ?
C11 C8 C9 C14 0.7(4) . . . . ?
C2 C1 C9 C8 179.4(3) . . . . ?
C6 C1 C9 C8 -0.2(4) . . . . ?
C2 C1 C9 C14 -0.9(4) . . . . ?
C6 C1 C9 C14 179.5(3) . . . . ?
N1 C7 C10 O1 178.3(4) . . . . ?
C8 C7 C10 O1 -0.3(6) . . . . ?
C12 O2 C11 O3 -2.1(5) . . . . ?
C12 O2 C11 C8 -179.0(3) . . . . ?
C9 C8 C11 O3 -82.9(4) . . . . ?
C7 C8 C11 O3 97.2(4) . . . . ?
C9 C8 C11 O2 94.0(3) . . . . ?
C7 C8 C11 O2 -85.9(3) . . . . ?
C11 O2 C12 C13 155.9(4) . . . . ?
C8 C9 C14 C19 -87.8(4) . . . . ?
C1 C9 C14 C19 92.5(4) . . . . ?
C8 C9 C14 C15 88.6(4) . . . . ?
C1 C9 C14 C15 -91.1(4) . . . . ?
C19 C14 C15 C16 -1.6(5) . . . . ?
C9 C14 C15 C16 -178.1(3) . . . . ?
C14 C15 C16 C17 -0.9(6) . . . . ?
C15 C16 C17 C18 2.9(7) . . . . ?
C16 C17 C18 C19 -2.5(8) . . . . ?
C15 C14 C19 C18 2.1(7) . . . . ?
C9 C14 C19 C18 178.6(4) . . . . ?
C17 C18 C19 C14 -0.1(8) . . . . ?
